data_7716051
loop_
_publ_author_name
'Kumar, Manish'
'Nayek, Hari Pada'

_publ_section_title
;
 Syntheses and exploration of the catalytic activities of organotin(IV)
 compounds.
;
_journal_issue 23
_journal_name_full 'Dalton transactions (Cambridge, England : 2003)'
_journal_page_first 9827
_journal_page_last 9837
_journal_paper_doi 10.1039/d4dt00646a
_journal_volume 53
_journal_year 2024
_chemical_formula_sum 'C26 H36 N2 O5 Sn'
_chemical_formula_weight 575.26
_space_group_crystal_system triclinic
_space_group_IT_number 2
_space_group_name_Hall '-P 1'
_space_group_name_H-M_alt 'P -1'
_atom_sites_solution_hydrogens geom
_audit_creation_method SHELXL-2018/3
_audit_update_record
;
2024-05-07 deposited with the CCDC.	2024-05-13 downloaded from the CCDC.
;
_cell_angle_alpha 70.101(2)
_cell_angle_beta 81.539(2)
_cell_angle_gamma 76.408(3)
_cell_formula_units_Z 4
_cell_length_a 11.8788(5)
_cell_length_b 13.7443(3)
_cell_length_c 18.5417(4)
_cell_measurement_reflns_used 20308
_cell_measurement_temperature 293(2)
_cell_measurement_theta_max 28.8550
_cell_measurement_theta_min 2.3760
_cell_volume 2759.29(15)
_computing_structure_refinement 'SHELXL-2018/3 (Sheldrick, 2018)'
_computing_structure_solution 'SHELXT 2014/5 (Sheldrick, 2014)'
_diffrn_ambient_temperature 293(2)
_diffrn_measured_fraction_theta_full 1.000
_diffrn_measured_fraction_theta_max 0.995
_diffrn_measurement_device_type 'SuperNova, Single source at offset/far, EosS2'
_diffrn_radiation_type MoK\a
_diffrn_radiation_wavelength 0.71073
_diffrn_reflns_av_R_equivalents 0.0608
_diffrn_reflns_av_unetI/netI 0.0519
_diffrn_reflns_Laue_measured_fraction_full 1.000
_diffrn_reflns_Laue_measured_fraction_max 0.995
_diffrn_reflns_limit_h_max 15
_diffrn_reflns_limit_h_min -15
_diffrn_reflns_limit_k_max 17
_diffrn_reflns_limit_k_min -17
_diffrn_reflns_limit_l_max 23
_diffrn_reflns_limit_l_min -23
_diffrn_reflns_number 44097
_diffrn_reflns_point_group_measured_fraction_full 1.000
_diffrn_reflns_point_group_measured_fraction_max 0.995
_diffrn_reflns_theta_full 26.000
_diffrn_reflns_theta_max 27.000
_diffrn_reflns_theta_min 2.048
_diffrn_source 'micro-focus sealed X-ray tube'
_exptl_absorpt_coefficient_mu 0.962
_exptl_absorpt_correction_T_max 1.00000
_exptl_absorpt_correction_T_min 0.45857
_exptl_absorpt_correction_type multi-scan
_exptl_crystal_colour colourless
_exptl_crystal_density_diffrn 1.385
_exptl_crystal_description block
_exptl_crystal_F_000 1184
_exptl_crystal_size_max 0.130
_exptl_crystal_size_mid 0.120
_exptl_crystal_size_min 0.080
_refine_diff_density_max 1.407
_refine_diff_density_min -0.624
_refine_diff_density_rms 0.088
_refine_ls_extinction_method none
_refine_ls_goodness_of_fit_ref 1.056
_refine_ls_hydrogen_treatment constr
_refine_ls_matrix_type full
_refine_ls_number_parameters 642
_refine_ls_number_reflns 11981
_refine_ls_number_restraints 1
_refine_ls_restrained_S_all 1.056
_refine_ls_R_factor_all 0.0630
_refine_ls_R_factor_gt 0.0458
_refine_ls_shift/su_max 0.001
_refine_ls_shift/su_mean 0.000
_refine_ls_structure_factor_coef Fsqd
_refine_ls_weighting_details 'w=1/[\s^2^(Fo^2^)+(0.0503P)^2^+1.6334P] where P=(Fo^2^+2Fc^2^)/3'
_refine_ls_weighting_scheme calc
_refine_ls_wR_factor_gt 0.1096
_refine_ls_wR_factor_ref 0.1158
_reflns_Friedel_coverage 0.000
_reflns_number_gt 9306
_reflns_number_total 11981
_reflns_threshold_expression 'I > 2\s(I)'
_cod_data_source_file d4dt00646a2.cif
_cod_data_source_block 2
_cod_depositor_comments 'Adding full bibliography for 7716050--7716055.cif.'
_cod_database_code 7716051
_shelx_shelxl_version_number 2018/3
_shelx_space_group_comment
;
The symmetry employed for this shelxl refinement is uniquely defined
by the following loop, which should always be used as a source of
symmetry information in preference to the above space-group names.
They are only intended as comments.
;
_shelx_estimated_absorpt_t_min 0.885
_shelx_estimated_absorpt_t_max 0.927

loop_
_space_group_symop_operation_xyz
'x, y, z'
'-x, -y, -z'

loop_
_atom_site_label
_atom_site_type_symbol
_atom_site_fract_x
_atom_site_fract_y
_atom_site_fract_z
_atom_site_U_iso_or_equiv
_atom_site_adp_type
_atom_site_occupancy
_atom_site_site_symmetry_order
_atom_site_calc_flag
_atom_site_refinement_flags_posn
_atom_site_refinement_flags_adp
_atom_site_refinement_flags_occupancy
_atom_site_disorder_assembly
_atom_site_disorder_group
C1 C 0.7746(3) 0.8401(3) 0.0260(2) 0.0405(8) Uani 1 1 d . . . . .
C2 C 0.8092(4) 0.8475(3) -0.0509(2) 0.0514(10) Uani 1 1 d . . . . .
H2 H 0.800268 0.795404 -0.069881 0.062 Uiso 1 1 calc R U . . .
C3 C 0.8562(4) 0.9315(3) -0.0985(2) 0.0478(9) Uani 1 1 d . . . . .
H3 H 0.880329 0.935790 -0.149331 0.057 Uiso 1 1 calc R U . . .
C4 C 0.8675(3) 1.0094(3) -0.0704(2) 0.0373(8) Uani 1 1 d . . . . .
C5 C 0.8339(3) 1.0062(3) 0.00546(19) 0.0359(8) Uani 1 1 d . . . . .
H5 H 0.842220 1.059582 0.023240 0.043 Uiso 1 1 calc R U . . .
C6 C 0.7881(3) 0.9214(3) 0.05316(18) 0.0331(7) Uani 1 1 d . . . . .
C7 C 0.7785(3) 0.9577(3) 0.17060(19) 0.0359(8) Uani 1 1 d . . . . .
H7 H 0.832819 0.999433 0.145671 0.043 Uiso 1 1 calc R U . . .
C8 C 0.7392(3) 0.9560(3) 0.24732(19) 0.0377(8) Uani 1 1 d . . . . .
C9 C 0.7937(3) 1.0102(3) 0.2803(2) 0.0422(9) Uani 1 1 d . . . . .
H9 H 0.855363 1.040749 0.252504 0.051 Uiso 1 1 calc R U . . .
C10 C 0.7584(4) 1.0193(3) 0.3521(2) 0.0487(10) Uani 1 1 d . . . . .
C11 C 0.6629(4) 0.9759(4) 0.3899(2) 0.0597(12) Uani 1 1 d . . . . .
H11 H 0.636153 0.982966 0.437919 0.072 Uiso 1 1 calc R U . . .
C12 C 0.6058(4) 0.9233(4) 0.3607(2) 0.0598(12) Uani 1 1 d . . . . .
C13 C 0.6461(4) 0.9097(3) 0.2885(2) 0.0469(9) Uani 1 1 d . . . . .
C14 C 0.4998(6) 0.8805(5) 0.4019(3) 0.094(2) Uani 1 1 d D . . . .
H14A H 0.483489 0.894610 0.450542 0.113 Uiso 1 1 calc R U . A 1
H14B H 0.433982 0.918190 0.371297 0.113 Uiso 1 1 calc R U . A 1
C15 C 0.8168(5) 1.0774(4) 0.3889(2) 0.0635(13) Uani 1 1 d . . . . .
C16 C 0.9362(7) 1.0906(7) 0.3501(3) 0.127(3) Uani 1 1 d . . . . .
H16A H 0.979601 1.023950 0.346221 0.191 Uiso 1 1 calc R U . . .
H16B H 0.976134 1.114892 0.380004 0.191 Uiso 1 1 calc R U . . .
H16C H 0.928538 1.141170 0.299611 0.191 Uiso 1 1 calc R U . . .
C17 C 0.7398(9) 1.1824(5) 0.3853(5) 0.173(5) Uani 1 1 d . . . . .
H17A H 0.737314 1.227433 0.332781 0.260 Uiso 1 1 calc R U . . .
H17B H 0.770105 1.214554 0.414855 0.260 Uiso 1 1 calc R U . . .
H17C H 0.662848 1.172485 0.405973 0.260 Uiso 1 1 calc R U . . .
C18 C 0.8359(5) 1.0125(4) 0.4727(3) 0.0808(16) Uani 1 1 d . . . . .
H18A H 0.762154 1.006726 0.501257 0.121 Uiso 1 1 calc R U . . .
H18B H 0.877785 1.046663 0.494193 0.121 Uiso 1 1 calc R U . . .
H18C H 0.879833 0.943279 0.475458 0.121 Uiso 1 1 calc R U . . .
C19 C 0.4770(4) 0.7991(4) 0.1478(3) 0.0677(13) Uani 1 1 d . . . . .
C20 C 0.4571(6) 0.9007(7) 0.0832(4) 0.153(4) Uani 1 1 d . . . . .
H20A H 0.521734 0.901661 0.045420 0.229 Uiso 1 1 calc R U . . .
H20B H 0.449439 0.958600 0.102659 0.229 Uiso 1 1 calc R U . . .
H20C H 0.387332 0.907273 0.060146 0.229 Uiso 1 1 calc R U . . .
C21 C 0.4713(6) 0.7076(7) 0.1193(4) 0.128(3) Uani 1 1 d . . . . .
H21A H 0.398347 0.721590 0.097556 0.192 Uiso 1 1 calc R U . . .
H21B H 0.478189 0.643040 0.161739 0.192 Uiso 1 1 calc R U . . .
H21C H 0.533632 0.700994 0.080915 0.192 Uiso 1 1 calc R U . . .
C22 C 0.3894(5) 0.7966(6) 0.2155(3) 0.0951(19) Uani 1 1 d . . . . .
H22A H 0.388114 0.855236 0.232766 0.143 Uiso 1 1 calc R U . . .
H22B H 0.410276 0.731794 0.256440 0.143 Uiso 1 1 calc R U . . .
H22C H 0.313888 0.801028 0.200506 0.143 Uiso 1 1 calc R U . . .
C23 C 0.7573(5) 0.6370(4) 0.2505(3) 0.0738(15) Uani 1 1 d . . . . .
C24 C 0.8821(6) 0.6432(7) 0.2258(6) 0.209(6) Uani 1 1 d . . . . .
H24A H 0.895840 0.652021 0.171787 0.314 Uiso 1 1 calc R U . . .
H24B H 0.931024 0.579299 0.254135 0.314 Uiso 1 1 calc R U . . .
H24C H 0.899287 0.702220 0.235537 0.314 Uiso 1 1 calc R U . . .
C25 C 0.7256(9) 0.6213(6) 0.3342(4) 0.178(5) Uani 1 1 d . . . . .
H25A H 0.762055 0.664860 0.350533 0.267 Uiso 1 1 calc R U . . .
H25B H 0.751493 0.548540 0.363140 0.267 Uiso 1 1 calc R U . . .
H25C H 0.642805 0.640440 0.342697 0.267 Uiso 1 1 calc R U . . .
C26 C 0.7343(8) 0.5434(5) 0.2330(4) 0.133(3) Uani 1 1 d . . . . .
H26A H 0.652997 0.553447 0.227232 0.200 Uiso 1 1 calc R U . . .
H26B H 0.757411 0.479943 0.274585 0.200 Uiso 1 1 calc R U . . .
H26C H 0.778031 0.537666 0.186315 0.200 Uiso 1 1 calc R U . . .
C27 C 0.7917(4) 0.5615(3) 0.9389(2) 0.0432(9) Uani 1 1 d . . . . .
C28 C 0.8288(4) 0.5483(3) 1.0103(2) 0.0555(11) Uani 1 1 d . . . . .
H28 H 0.826931 0.607518 1.024380 0.067 Uiso 1 1 calc R U . . .
C29 C 0.8679(4) 0.4500(3) 1.0600(2) 0.0510(10) Uani 1 1 d . . . . .
H29 H 0.893566 0.442061 1.107060 0.061 Uiso 1 1 calc R U . . .
C30 C 0.8683(3) 0.3619(3) 1.03846(19) 0.0385(8) Uani 1 1 d . . . . .
C31 C 0.8334(3) 0.3699(3) 0.96890(19) 0.0356(8) Uani 1 1 d . . . . .
H31 H 0.833742 0.309978 0.956125 0.043 Uiso 1 1 calc R U . . .
C32 C 0.7977(3) 0.4698(3) 0.91855(19) 0.0347(7) Uani 1 1 d . . . . .
C33 C 0.7965(3) 0.4270(3) 0.80474(19) 0.0378(8) Uani 1 1 d . . . . .
H33 H 0.851911 0.367289 0.826187 0.045 Uiso 1 1 calc R U . . .
C34 C 0.7615(3) 0.4391(3) 0.73166(19) 0.0387(8) Uani 1 1 d . . . . .
C35 C 0.8278(4) 0.3701(3) 0.6923(2) 0.0476(10) Uani 1 1 d . . . . .
H35 H 0.890889 0.320455 0.715323 0.057 Uiso 1 1 calc R U . . .
C36 C 0.8022(4) 0.3738(3) 0.6211(2) 0.0571(11) Uani 1 1 d . . . . .
C37 C 0.7020(4) 0.4467(3) 0.5913(2) 0.0600(12) Uani 1 1 d . . . . .
H37 H 0.680801 0.449505 0.544195 0.072 Uiso 1 1 calc R U . . .
C38 C 0.6345(4) 0.5130(3) 0.6277(2) 0.0527(10) Uani 1 1 d . . . . .
C39 C 0.6645(3) 0.5138(3) 0.6982(2) 0.0420(8) Uani 1 1 d . . . . .
C40 C 0.5267(5) 0.5908(4) 0.5937(3) 0.0742(15) Uani 1 1 d . . . . .
H40A H 0.460116 0.576362 0.629799 0.089 Uiso 1 1 calc R U . . .
H40B H 0.535490 0.661632 0.587497 0.089 Uiso 1 1 calc R U . . .
C41 C 0.8738(5) 0.3001(4) 0.5788(3) 0.0781(16) Uani 1 1 d . . . . .
C42 C 0.9951(6) 0.2543(6) 0.6065(4) 0.124(3) Uani 1 1 d . . . . .
H42A H 1.034223 0.310673 0.600169 0.185 Uiso 1 1 calc R U . . .
H42B H 1.037931 0.210389 0.576930 0.185 Uiso 1 1 calc R U . . .
H42C H 0.989836 0.212871 0.659815 0.185 Uiso 1 1 calc R U . . .
C43 C 0.8139(9) 0.2053(7) 0.5978(6) 0.184(5) Uani 1 1 d . . . . .
H43A H 0.808820 0.171223 0.652451 0.276 Uiso 1 1 calc R U . . .
H43B H 0.858454 0.156042 0.572992 0.276 Uiso 1 1 calc R U . . .
H43C H 0.737312 0.229527 0.579859 0.276 Uiso 1 1 calc R U . . .
C44 C 0.8800(9) 0.3499(7) 0.4943(4) 0.176(5) Uani 1 1 d . . . . .
H44A H 0.803000 0.380773 0.477757 0.264 Uiso 1 1 calc R U . . .
H44B H 0.915680 0.297447 0.470103 0.264 Uiso 1 1 calc R U . . .
H44C H 0.925265 0.403856 0.480188 0.264 Uiso 1 1 calc R U . . .
C45 C 0.7604(6) 0.7525(5) 0.7080(3) 0.0843(18) Uani 1 1 d . . . . .
C46 C 0.7674(6) 0.8467(4) 0.7313(4) 0.107(2) Uani 1 1 d . . . . .
H46A H 0.691678 0.876059 0.749718 0.161 Uiso 1 1 calc R U . . .
H46B H 0.795126 0.899257 0.687549 0.161 Uiso 1 1 calc R U . . .
H46C H 0.819797 0.824344 0.771223 0.161 Uiso 1 1 calc R U . . .
C47 C 0.7001(11) 0.7863(9) 0.6340(4) 0.234(7) Uani 1 1 d . . . . .
H47A H 0.689482 0.724939 0.624123 0.350 Uiso 1 1 calc R U . . .
H47B H 0.746920 0.824511 0.592022 0.350 Uiso 1 1 calc R U . . .
H47C H 0.625862 0.830775 0.638973 0.350 Uiso 1 1 calc R U . . .
C48 C 0.8810(8) 0.6897(7) 0.6988(6) 0.198(6) Uani 1 1 d . . . . .
H48A H 0.920887 0.674246 0.744002 0.297 Uiso 1 1 calc R U . . .
H48B H 0.922863 0.729965 0.654796 0.297 Uiso 1 1 calc R U . . .
H48C H 0.875981 0.624875 0.691662 0.297 Uiso 1 1 calc R U . . .
C50 C 0.4927(4) 0.6985(4) 0.8514(3) 0.0629(12) Uani 1 1 d . . . . .
C51 C 0.4018(5) 0.7287(6) 0.7940(4) 0.117(3) Uani 1 1 d . . . . .
H51A H 0.421479 0.783832 0.748972 0.176 Uiso 1 1 calc R U . . .
H51B H 0.327236 0.753166 0.816754 0.176 Uiso 1 1 calc R U . . .
H51C H 0.399044 0.668245 0.779977 0.176 Uiso 1 1 calc R U . . .
C52 C 0.4920(7) 0.7954(6) 0.8752(5) 0.139(3) Uani 1 1 d . . . . .
H52A H 0.552437 0.778889 0.909102 0.208 Uiso 1 1 calc R U . . .
H52B H 0.418217 0.814489 0.901023 0.208 Uiso 1 1 calc R U . . .
H52C H 0.505065 0.853348 0.830180 0.208 Uiso 1 1 calc R U . . .
C53 C 0.4710(6) 0.6094(7) 0.9195(4) 0.162(4) Uani 1 1 d . . . . .
H53A H 0.468046 0.550397 0.903857 0.244 Uiso 1 1 calc R U . . .
H53B H 0.398366 0.629780 0.946154 0.244 Uiso 1 1 calc R U . . .
H53C H 0.532502 0.589997 0.953135 0.244 Uiso 1 1 calc R U . . .
N1 N 0.7467(3) 0.9069(2) 0.13150(15) 0.0347(6) Uani 1 1 d . . . . .
N2 N 0.9137(3) 1.0990(2) -0.12184(18) 0.0454(8) Uani 1 1 d . . . . .
N3 N 0.7584(3) 0.4916(2) 0.84454(15) 0.0359(6) Uani 1 1 d . . . . .
N4 N 0.8992(3) 0.2583(3) 1.09430(17) 0.0473(8) Uani 1 1 d . . . . .
O1 O 0.7291(3) 0.7611(2) 0.07307(15) 0.0530(7) Uani 1 1 d . . . . .
O2 O 0.5900(3) 0.8591(3) 0.26133(17) 0.0631(8) Uani 1 1 d . . . . .
O3A O 0.5095(9) 0.7764(8) 0.4155(4) 0.138(4) Uani 0.572(9) 1 d . . P B 1
H3A H 0.520435 0.763860 0.374529 0.206 Uiso 0.572(9) 1 calc R U P B 1
O3B O 0.4837(12) 0.8648(13) 0.4762(5) 0.172(8) Uani 0.428(9) 1 d D . P B 2
H3B H 0.476056 0.921085 0.484395 0.258 Uiso 0.428(9) 1 calc R U P B 2
O4 O 0.9486(3) 1.1003(2) -0.18816(17) 0.0657(9) Uani 1 1 d . . . . .
O5 O 0.9182(3) 1.1706(2) -0.09821(17) 0.0715(10) Uani 1 1 d . . . . .
O6 O 0.7518(3) 0.65439(19) 0.89031(15) 0.0529(7) Uani 1 1 d . . . . .
O7 O 0.6008(2) 0.5813(2) 0.73148(15) 0.0493(7) Uani 1 1 d . . . . .
O8 O 0.5044(6) 0.5875(4) 0.5236(3) 0.141(2) Uani 1 1 d . . . . .
H8 H 0.490332 0.647770 0.493517 0.211 Uiso 1 1 calc R U . . .
O9 O 0.9431(3) 0.2495(2) 1.15285(17) 0.0703(9) Uani 1 1 d . . . . .
O10 O 0.8792(3) 0.1822(2) 1.08189(17) 0.0671(9) Uani 1 1 d . . . . .
Sn1 Sn 0.65041(2) 0.77741(2) 0.18059(2) 0.03965(8) Uani 1 1 d . . . . .
Sn2 Sn 0.66162(2) 0.65382(2) 0.79804(2) 0.03888(8) Uani 1 1 d . . . . .

loop_
_atom_site_aniso_label
_atom_site_aniso_U_11
_atom_site_aniso_U_22
_atom_site_aniso_U_33
_atom_site_aniso_U_23
_atom_site_aniso_U_13
_atom_site_aniso_U_12
C1 0.049(2) 0.0353(19) 0.0434(19) -0.0194(16) -0.0016(16) -0.0100(17)
C2 0.072(3) 0.046(2) 0.050(2) -0.0297(18) 0.008(2) -0.021(2)
C3 0.062(3) 0.045(2) 0.0389(19) -0.0197(16) 0.0046(18) -0.0099(19)
C4 0.037(2) 0.0323(18) 0.0419(19) -0.0125(15) -0.0015(15) -0.0049(15)
C5 0.040(2) 0.0310(17) 0.0420(19) -0.0165(14) -0.0056(15) -0.0072(15)
C6 0.0346(19) 0.0327(17) 0.0352(17) -0.0149(14) -0.0028(14) -0.0064(15)
C7 0.038(2) 0.0365(18) 0.0366(17) -0.0121(14) -0.0046(14) -0.0108(15)
C8 0.043(2) 0.0361(18) 0.0386(18) -0.0159(15) -0.0026(15) -0.0107(16)
C9 0.053(2) 0.042(2) 0.0371(18) -0.0143(15) -0.0061(16) -0.0146(18)
C10 0.068(3) 0.043(2) 0.039(2) -0.0162(16) -0.0086(18) -0.011(2)
C11 0.081(3) 0.066(3) 0.039(2) -0.026(2) 0.006(2) -0.019(3)
C12 0.071(3) 0.069(3) 0.049(2) -0.028(2) 0.014(2) -0.028(2)
C13 0.055(3) 0.048(2) 0.044(2) -0.0197(17) 0.0031(18) -0.0188(19)
C14 0.114(5) 0.107(5) 0.081(4) -0.049(3) 0.044(3) -0.061(4)
C15 0.098(4) 0.063(3) 0.042(2) -0.022(2) -0.020(2) -0.022(3)
C16 0.163(7) 0.201(8) 0.072(4) -0.054(4) 0.002(4) -0.130(7)
C17 0.266(11) 0.067(4) 0.231(9) -0.082(5) -0.190(9) 0.040(5)
C18 0.095(4) 0.097(4) 0.059(3) -0.032(3) -0.026(3) -0.014(3)
C19 0.053(3) 0.086(4) 0.066(3) -0.017(3) -0.010(2) -0.026(3)
C20 0.073(5) 0.181(8) 0.136(6) 0.054(6) -0.045(4) -0.027(5)
C21 0.111(6) 0.211(9) 0.125(6) -0.096(6) 0.006(4) -0.096(6)
C22 0.056(3) 0.141(6) 0.105(4) -0.050(4) 0.007(3) -0.040(4)
C23 0.086(4) 0.050(3) 0.068(3) 0.003(2) -0.020(3) -0.004(3)
C24 0.065(5) 0.155(8) 0.294(13) 0.078(8) -0.056(7) -0.002(5)
C25 0.273(12) 0.126(6) 0.066(4) 0.006(4) -0.035(6) 0.055(7)
C26 0.183(8) 0.053(4) 0.136(6) -0.013(4) -0.011(6) 0.003(4)
C27 0.051(2) 0.0340(19) 0.049(2) -0.0183(16) -0.0100(18) -0.0055(17)
C28 0.075(3) 0.041(2) 0.063(3) -0.0311(19) -0.025(2) -0.001(2)
C29 0.063(3) 0.048(2) 0.047(2) -0.0219(18) -0.0206(19) -0.001(2)
C30 0.041(2) 0.0395(19) 0.0339(17) -0.0131(15) -0.0056(15) -0.0015(16)
C31 0.040(2) 0.0343(18) 0.0376(18) -0.0191(14) -0.0020(15) -0.0059(15)
C32 0.037(2) 0.0366(18) 0.0341(17) -0.0161(14) -0.0057(14) -0.0045(15)
C33 0.041(2) 0.0371(19) 0.0374(18) -0.0155(15) -0.0066(15) -0.0036(16)
C34 0.048(2) 0.0358(18) 0.0368(18) -0.0160(15) -0.0060(16) -0.0079(16)
C35 0.059(3) 0.043(2) 0.045(2) -0.0237(17) -0.0115(18) -0.0003(19)
C36 0.080(3) 0.052(2) 0.046(2) -0.0256(19) -0.012(2) -0.007(2)
C37 0.082(3) 0.060(3) 0.045(2) -0.026(2) -0.025(2) -0.002(2)
C38 0.066(3) 0.048(2) 0.048(2) -0.0166(18) -0.021(2) -0.007(2)
C39 0.048(2) 0.040(2) 0.043(2) -0.0176(16) -0.0070(17) -0.0091(17)
C40 0.081(4) 0.082(3) 0.061(3) -0.026(3) -0.037(3) 0.005(3)
C41 0.100(4) 0.084(4) 0.059(3) -0.049(3) -0.019(3) 0.012(3)
C42 0.114(6) 0.155(6) 0.115(5) -0.103(5) -0.022(4) 0.048(5)
C43 0.212(11) 0.154(8) 0.253(11) -0.170(9) 0.062(9) -0.055(8)
C44 0.231(10) 0.186(9) 0.062(4) -0.058(5) -0.007(5) 0.076(8)
C45 0.125(5) 0.082(4) 0.058(3) -0.013(3) 0.012(3) -0.068(4)
C46 0.140(6) 0.062(3) 0.119(5) -0.019(3) 0.022(4) -0.052(4)
C47 0.395(18) 0.256(12) 0.068(4) 0.071(6) -0.068(7) -0.251(13)
C48 0.182(9) 0.141(7) 0.294(13) -0.123(8) 0.173(9) -0.111(7)
C50 0.052(3) 0.073(3) 0.057(3) -0.026(2) -0.004(2) 0.010(2)
C51 0.068(4) 0.169(7) 0.109(5) -0.071(5) -0.016(4) 0.034(4)
C52 0.114(6) 0.153(7) 0.179(8) -0.125(6) -0.009(5) 0.025(5)
C53 0.072(4) 0.190(8) 0.120(6) 0.037(6) 0.039(4) 0.017(5)
N1 0.0383(17) 0.0316(15) 0.0374(15) -0.0142(12) -0.0016(12) -0.0088(13)
N2 0.0448(19) 0.0405(18) 0.0475(18) -0.0133(14) 0.0032(15) -0.0069(15)
N3 0.0405(17) 0.0349(15) 0.0364(15) -0.0156(12) -0.0054(12) -0.0071(13)
N4 0.054(2) 0.0448(19) 0.0392(17) -0.0118(14) -0.0067(15) -0.0031(16)
O1 0.076(2) 0.0396(14) 0.0544(15) -0.0247(12) 0.0139(14) -0.0283(14)
O2 0.062(2) 0.080(2) 0.0686(19) -0.0445(17) 0.0185(15) -0.0388(17)
O3A 0.189(10) 0.149(9) 0.094(6) -0.045(5) 0.062(6) -0.104(8)
O3B 0.190(14) 0.29(2) 0.064(7) -0.044(9) 0.052(7) -0.157(14)
O4 0.083(2) 0.0597(19) 0.0524(17) -0.0213(14) 0.0191(16) -0.0203(17)
O5 0.109(3) 0.0467(17) 0.0657(19) -0.0226(15) 0.0170(18) -0.0357(18)
O6 0.076(2) 0.0313(13) 0.0584(16) -0.0171(12) -0.0282(15) -0.0046(13)
O7 0.0498(17) 0.0519(16) 0.0516(15) -0.0252(13) -0.0130(13) -0.0015(13)
O8 0.181(5) 0.127(4) 0.117(4) -0.048(3) -0.094(4) 0.029(4)
O9 0.103(3) 0.0580(19) 0.0482(17) -0.0173(14) -0.0292(17) 0.0022(18)
O10 0.099(3) 0.0358(15) 0.0671(19) -0.0081(14) -0.0255(18) -0.0150(16)
Sn1 0.04519(16) 0.03725(15) 0.04040(14) -0.01158(11) -0.00376(11) -0.01636(12)
Sn2 0.04740(17) 0.03116(14) 0.03658(14) -0.01003(10) -0.00544(11) -0.00463(11)

loop_
_atom_type_symbol
_atom_type_description
_atom_type_scat_dispersion_real
_atom_type_scat_dispersion_imag
_atom_type_scat_source
C C 0.0033 0.0016 'International Tables Vol C Tables 4.2.6.8 and 6.1.1.4'
H H 0.0000 0.0000 'International Tables Vol C Tables 4.2.6.8 and 6.1.1.4'
N N 0.0061 0.0033 'International Tables Vol C Tables 4.2.6.8 and 6.1.1.4'
O O 0.0106 0.0060 'International Tables Vol C Tables 4.2.6.8 and 6.1.1.4'
Sn Sn -0.6537 1.4246 'International Tables Vol C Tables 4.2.6.8 and 6.1.1.4'

loop_
_geom_angle_atom_site_label_1
_geom_angle_atom_site_label_2
_geom_angle_atom_site_label_3
_geom_angle
_geom_angle_site_symmetry_1
_geom_angle_site_symmetry_3
_geom_angle_publ_flag
O1 C1 C2 121.9(3) . . ?
O1 C1 C6 119.4(3) . . ?
C2 C1 C6 118.7(3) . . ?
C3 C2 C1 120.2(3) . . ?
C3 C2 H2 119.9 . . ?
C1 C2 H2 119.9 . . ?
C2 C3 C4 119.6(3) . . ?
C2 C3 H3 120.2 . . ?
C4 C3 H3 120.2 . . ?
C3 C4 C5 122.5(3) . . ?
C3 C4 N2 119.0(3) . . ?
C5 C4 N2 118.5(3) . . ?
C6 C5 C4 117.7(3) . . ?
C6 C5 H5 121.1 . . ?
C4 C5 H5 121.1 . . ?
C5 C6 C1 121.2(3) . . ?
C5 C6 N1 125.1(3) . . ?
C1 C6 N1 113.6(3) . . ?
N1 C7 C8 127.1(3) . . ?
N1 C7 H7 116.5 . . ?
C8 C7 H7 116.5 . . ?
C13 C8 C9 119.6(3) . . ?
C13 C8 C7 123.3(3) . . ?
C9 C8 C7 117.0(3) . . ?
C10 C9 C8 122.1(4) . . ?
C10 C9 H9 118.9 . . ?
C8 C9 H9 118.9 . . ?
C9 C10 C11 116.6(4) . . ?
C9 C10 C15 122.8(4) . . ?
C11 C10 C15 120.6(4) . . ?
C12 C11 C10 124.1(4) . . ?
C12 C11 H11 118.0 . . ?
C10 C11 H11 118.0 . . ?
C11 C12 C13 119.1(4) . . ?
C11 C12 C14 122.8(4) . . ?
C13 C12 C14 118.1(4) . . ?
O2 C13 C8 123.2(3) . . ?
O2 C13 C12 118.3(4) . . ?
C8 C13 C12 118.5(4) . . ?
O3B C14 C12 117.0(7) . . ?
O3A C14 C12 114.5(6) . . ?
O3A C14 H14A 108.6 . . ?
C12 C14 H14A 108.6 . . ?
O3A C14 H14B 108.6 . . ?
C12 C14 H14B 108.6 . . ?
H14A C14 H14B 107.6 . . ?
C17 C15 C16 111.1(6) . . ?
C17 C15 C18 109.3(5) . . ?
C16 C15 C18 105.8(5) . . ?
C17 C15 C10 109.1(4) . . ?
C16 C15 C10 111.4(4) . . ?
C18 C15 C10 110.0(4) . . ?
C15 C16 H16A 109.5 . . ?
C15 C16 H16B 109.5 . . ?
H16A C16 H16B 109.5 . . ?
C15 C16 H16C 109.5 . . ?
H16A C16 H16C 109.5 . . ?
H16B C16 H16C 109.5 . . ?
C15 C17 H17A 109.5 . . ?
C15 C17 H17B 109.5 . . ?
H17A C17 H17B 109.5 . . ?
C15 C17 H17C 109.5 . . ?
H17A C17 H17C 109.5 . . ?
H17B C17 H17C 109.5 . . ?
C15 C18 H18A 109.5 . . ?
C15 C18 H18B 109.5 . . ?
H18A C18 H18B 109.5 . . ?
C15 C18 H18C 109.5 . . ?
H18A C18 H18C 109.5 . . ?
H18B C18 H18C 109.5 . . ?
C20 C19 C22 113.5(6) . . ?
C20 C19 C21 109.5(6) . . ?
C22 C19 C21 107.7(5) . . ?
C20 C19 Sn1 106.4(4) . . ?
C22 C19 Sn1 111.0(3) . . ?
C21 C19 Sn1 108.7(4) . . ?
C19 C20 H20A 109.5 . . ?
C19 C20 H20B 109.5 . . ?
H20A C20 H20B 109.5 . . ?
C19 C20 H20C 109.5 . . ?
H20A C20 H20C 109.5 . . ?
H20B C20 H20C 109.5 . . ?
C19 C21 H21A 109.5 . . ?
C19 C21 H21B 109.5 . . ?
H21A C21 H21B 109.5 . . ?
C19 C21 H21C 109.5 . . ?
H21A C21 H21C 109.5 . . ?
H21B C21 H21C 109.5 . . ?
C19 C22 H22A 109.5 . . ?
C19 C22 H22B 109.5 . . ?
H22A C22 H22B 109.5 . . ?
C19 C22 H22C 109.5 . . ?
H22A C22 H22C 109.5 . . ?
H22B C22 H22C 109.5 . . ?
C25 C23 C24 114.5(7) . . ?
C25 C23 C26 107.8(6) . . ?
C24 C23 C26 107.4(7) . . ?
C25 C23 Sn1 111.1(4) . . ?
C24 C23 Sn1 108.3(4) . . ?
C26 C23 Sn1 107.6(4) . . ?
C23 C24 H24A 109.5 . . ?
C23 C24 H24B 109.5 . . ?
H24A C24 H24B 109.5 . . ?
C23 C24 H24C 109.5 . . ?
H24A C24 H24C 109.5 . . ?
H24B C24 H24C 109.5 . . ?
C23 C25 H25A 109.5 . . ?
C23 C25 H25B 109.5 . . ?
H25A C25 H25B 109.5 . . ?
C23 C25 H25C 109.5 . . ?
H25A C25 H25C 109.5 . . ?
H25B C25 H25C 109.5 . . ?
C23 C26 H26A 109.5 . . ?
C23 C26 H26B 109.5 . . ?
H26A C26 H26B 109.5 . . ?
C23 C26 H26C 109.5 . . ?
H26A C26 H26C 109.5 . . ?
H26B C26 H26C 109.5 . . ?
O6 C27 C28 123.0(3) . . ?
O6 C27 C32 119.0(3) . . ?
C28 C27 C32 118.0(3) . . ?
C29 C28 C27 121.3(4) . . ?
C29 C28 H28 119.4 . . ?
C27 C28 H28 119.4 . . ?
C28 C29 C30 118.6(3) . . ?
C28 C29 H29 120.7 . . ?
C30 C29 H29 120.7 . . ?
C31 C30 C29 122.7(3) . . ?
C31 C30 N4 119.0(3) . . ?
C29 C30 N4 118.1(3) . . ?
C30 C31 C32 117.8(3) . . ?
C30 C31 H31 121.1 . . ?
C32 C31 H31 121.1 . . ?
C31 C32 C27 121.5(3) . . ?
C31 C32 N3 124.7(3) . . ?
C27 C32 N3 113.7(3) . . ?
N3 C33 C34 126.1(3) . . ?
N3 C33 H33 116.9 . . ?
C34 C33 H33 116.9 . . ?
C39 C34 C35 119.5(3) . . ?
C39 C34 C33 123.5(3) . . ?
C35 C34 C33 116.9(3) . . ?
C36 C35 C34 122.4(4) . . ?
C36 C35 H35 118.8 . . ?
C34 C35 H35 118.8 . . ?
C35 C36 C37 116.1(4) . . ?
C35 C36 C41 122.4(4) . . ?
C37 C36 C41 121.5(4) . . ?
C38 C37 C36 123.5(4) . . ?
C38 C37 H37 118.2 . . ?
C36 C37 H37 118.2 . . ?
C37 C38 C39 120.4(4) . . ?
C37 C38 C40 122.1(4) . . ?
C39 C38 C40 117.5(4) . . ?
O7 C39 C38 119.9(4) . . ?
O7 C39 C34 122.2(3) . . ?
C38 C39 C34 117.9(4) . . ?
O8 C40 C38 114.3(4) . . ?
O8 C40 H40A 108.7 . . ?
C38 C40 H40A 108.7 . . ?
O8 C40 H40B 108.7 . . ?
C38 C40 H40B 108.7 . . ?
H40A C40 H40B 107.6 . . ?
C44 C41 C36 112.8(5) . . ?
C44 C41 C42 110.3(6) . . ?
C36 C41 C42 112.4(4) . . ?
C44 C41 C43 107.6(7) . . ?
C36 C41 C43 107.4(5) . . ?
C42 C41 C43 105.9(6) . . ?
C41 C42 H42A 109.5 . . ?
C41 C42 H42B 109.5 . . ?
H42A C42 H42B 109.5 . . ?
C41 C42 H42C 109.5 . . ?
H42A C42 H42C 109.5 . . ?
H42B C42 H42C 109.5 . . ?
C41 C43 H43A 109.5 . . ?
C41 C43 H43B 109.5 . . ?
H43A C43 H43B 109.5 . . ?
C41 C43 H43C 109.5 . . ?
H43A C43 H43C 109.5 . . ?
H43B C43 H43C 109.5 . . ?
C41 C44 H44A 109.5 . . ?
C41 C44 H44B 109.5 . . ?
H44A C44 H44B 109.5 . . ?
C41 C44 H44C 109.5 . . ?
H44A C44 H44C 109.5 . . ?
H44B C44 H44C 109.5 . . ?
C48 C45 C46 109.5(6) . . ?
C48 C45 C47 110.1(8) . . ?
C46 C45 C47 111.8(7) . . ?
C48 C45 Sn2 108.8(4) . . ?
C46 C45 Sn2 108.4(4) . . ?
C47 C45 Sn2 108.2(4) . . ?
C45 C46 H46A 109.5 . . ?
C45 C46 H46B 109.5 . . ?
H46A C46 H46B 109.5 . . ?
C45 C46 H46C 109.5 . . ?
H46A C46 H46C 109.5 . . ?
H46B C46 H46C 109.5 . . ?
C45 C47 H47A 109.5 . . ?
C45 C47 H47B 109.5 . . ?
H47A C47 H47B 109.5 . . ?
C45 C47 H47C 109.5 . . ?
H47A C47 H47C 109.5 . . ?
H47B C47 H47C 109.5 . . ?
C45 C48 H48A 109.5 . . ?
C45 C48 H48B 109.5 . . ?
H48A C48 H48B 109.5 . . ?
C45 C48 H48C 109.5 . . ?
H48A C48 H48C 109.5 . . ?
H48B C48 H48C 109.5 . . ?
C53 C50 C51 111.8(6) . . ?
C53 C50 C52 110.2(6) . . ?
C51 C50 C52 108.4(5) . . ?
C53 C50 Sn2 108.4(4) . . ?
C51 C50 Sn2 109.6(3) . . ?
C52 C50 Sn2 108.5(4) . . ?
C50 C51 H51A 109.5 . . ?
C50 C51 H51B 109.5 . . ?
H51A C51 H51B 109.5 . . ?
C50 C51 H51C 109.5 . . ?
H51A C51 H51C 109.5 . . ?
H51B C51 H51C 109.5 . . ?
C50 C52 H52A 109.5 . . ?
C50 C52 H52B 109.5 . . ?
H52A C52 H52B 109.5 . . ?
C50 C52 H52C 109.5 . . ?
H52A C52 H52C 109.5 . . ?
H52B C52 H52C 109.5 . . ?
C50 C53 H53A 109.5 . . ?
C50 C53 H53B 109.5 . . ?
H53A C53 H53B 109.5 . . ?
C50 C53 H53C 109.5 . . ?
H53A C53 H53C 109.5 . . ?
H53B C53 H53C 109.5 . . ?
C7 N1 C6 120.9(3) . . ?
C7 N1 Sn1 125.1(2) . . ?
C6 N1 Sn1 113.4(2) . . ?
O5 N2 O4 121.9(3) . . ?
O5 N2 C4 119.1(3) . . ?
O4 N2 C4 119.0(3) . . ?
C33 N3 C32 121.3(3) . . ?
C33 N3 Sn2 124.5(2) . . ?
C32 N3 Sn2 113.0(2) . . ?
O10 N4 O9 122.1(3) . . ?
O10 N4 C30 118.5(3) . . ?
O9 N4 C30 119.3(3) . . ?
C1 O1 Sn1 116.8(2) . . ?
C13 O2 Sn1 129.1(3) . . ?
C14 O3A H3A 109.5 . . ?
C14 O3B H3B 109.5 . . ?
C27 O6 Sn2 116.0(2) . . ?
C39 O7 Sn2 126.3(2) . . ?
C40 O8 H8 109.5 . . ?
O2 Sn1 O1 154.84(10) . . ?
O2 Sn1 C23 100.40(18) . . ?
O1 Sn1 C23 95.48(17) . . ?
O2 Sn1 C19 92.00(17) . . ?
O1 Sn1 C19 93.01(16) . . ?
C23 Sn1 C19 129.0(2) . . ?
O2 Sn1 N1 81.06(10) . . ?
O1 Sn1 N1 75.01(10) . . ?
C23 Sn1 N1 111.23(17) . . ?
C19 Sn1 N1 119.50(15) . . ?
O7 Sn2 O6 154.44(10) . . ?
O7 Sn2 C50 94.41(16) . . ?
O6 Sn2 C50 93.62(15) . . ?
O7 Sn2 C45 98.60(17) . . ?
O6 Sn2 C45 95.31(17) . . ?
C50 Sn2 C45 128.3(2) . . ?
O7 Sn2 N3 80.33(10) . . ?
O6 Sn2 N3 74.53(10) . . ?
C50 Sn2 N3 118.64(15) . . ?
C45 Sn2 N3 112.8(2) . . ?

loop_
_geom_bond_atom_site_label_1
_geom_bond_atom_site_label_2
_geom_bond_distance
_geom_bond_site_symmetry_2
_geom_bond_publ_flag
C1 O1 1.314(4) . ?
C1 C2 1.400(5) . ?
C1 C6 1.421(5) . ?
C2 C3 1.374(5) . ?
C2 H2 0.9300 . ?
C3 C4 1.380(5) . ?
C3 H3 0.9300 . ?
C4 C5 1.393(5) . ?
C4 N2 1.447(4) . ?
C5 C6 1.376(5) . ?
C5 H5 0.9300 . ?
C6 N1 1.425(4) . ?
C7 N1 1.305(4) . ?
C7 C8 1.425(5) . ?
C7 H7 0.9300 . ?
C8 C13 1.401(5) . ?
C8 C9 1.415(5) . ?
C9 C10 1.373(5) . ?
C9 H9 0.9300 . ?
C10 C11 1.390(6) . ?
C10 C15 1.535(6) . ?
C11 C12 1.371(6) . ?
C11 H11 0.9300 . ?
C12 C13 1.413(5) . ?
C12 C14 1.508(7) . ?
C13 O2 1.318(4) . ?
C14 O3B 1.313(10) . ?
C14 O3A 1.345(10) . ?
C14 H14A 0.9700 . ?
C14 H14B 0.9700 . ?
C15 C17 1.502(8) . ?
C15 C16 1.514(8) . ?
C15 C18 1.525(6) . ?
C16 H16A 0.9600 . ?
C16 H16B 0.9600 . ?
C16 H16C 0.9600 . ?
C17 H17A 0.9600 . ?
C17 H17B 0.9600 . ?
C17 H17C 0.9600 . ?
C18 H18A 0.9600 . ?
C18 H18B 0.9600 . ?
C18 H18C 0.9600 . ?
C19 C20 1.494(8) . ?
C19 C22 1.504(7) . ?
C19 C21 1.539(8) . ?
C19 Sn1 2.158(5) . ?
C20 H20A 0.9600 . ?
C20 H20B 0.9600 . ?
C20 H20C 0.9600 . ?
C21 H21A 0.9600 . ?
C21 H21B 0.9600 . ?
C21 H21C 0.9600 . ?
C22 H22A 0.9600 . ?
C22 H22B 0.9600 . ?
C22 H22C 0.9600 . ?
C23 C25 1.495(8) . ?
C23 C24 1.499(9) . ?
C23 C26 1.520(8) . ?
C23 Sn1 2.155(5) . ?
C24 H24A 0.9600 . ?
C24 H24B 0.9600 . ?
C24 H24C 0.9600 . ?
C25 H25A 0.9600 . ?
C25 H25B 0.9600 . ?
C25 H25C 0.9600 . ?
C26 H26A 0.9600 . ?
C26 H26B 0.9600 . ?
C26 H26C 0.9600 . ?
C27 O6 1.313(4) . ?
C27 C28 1.398(5) . ?
C27 C32 1.417(5) . ?
C28 C29 1.368(5) . ?
C28 H28 0.9300 . ?
C29 C30 1.398(5) . ?
C29 H29 0.9300 . ?
C30 C31 1.374(5) . ?
C30 N4 1.448(5) . ?
C31 C32 1.381(5) . ?
C31 H31 0.9300 . ?
C32 N3 1.426(4) . ?
C33 N3 1.303(4) . ?
C33 C34 1.420(5) . ?
C33 H33 0.9300 . ?
C34 C39 1.410(5) . ?
C34 C35 1.415(5) . ?
C35 C36 1.380(5) . ?
C35 H35 0.9300 . ?
C36 C37 1.408(6) . ?
C36 C41 1.518(6) . ?
C37 C38 1.358(6) . ?
C37 H37 0.9300 . ?
C38 C39 1.408(5) . ?
C38 C40 1.522(6) . ?
C39 O7 1.319(4) . ?
C40 O8 1.381(6) . ?
C40 H40A 0.9700 . ?
C40 H40B 0.9700 . ?
C41 C44 1.479(8) . ?
C41 C42 1.520(8) . ?
C41 C43 1.542(10) . ?
C42 H42A 0.9600 . ?
C42 H42B 0.9600 . ?
C42 H42C 0.9600 . ?
C43 H43A 0.9600 . ?
C43 H43B 0.9600 . ?
C43 H43C 0.9600 . ?
C44 H44A 0.9600 . ?
C44 H44B 0.9600 . ?
C44 H44C 0.9600 . ?
C45 C48 1.507(11) . ?
C45 C46 1.521(8) . ?
C45 C47 1.520(9) . ?
C45 Sn2 2.153(5) . ?
C46 H46A 0.9600 . ?
C46 H46B 0.9600 . ?
C46 H46C 0.9600 . ?
C47 H47A 0.9600 . ?
C47 H47B 0.9600 . ?
C47 H47C 0.9600 . ?
C48 H48A 0.9600 . ?
C48 H48B 0.9600 . ?
C48 H48C 0.9600 . ?
C50 C53 1.470(8) . ?
C50 C51 1.515(7) . ?
C50 C52 1.537(8) . ?
C50 Sn2 2.152(4) . ?
C51 H51A 0.9600 . ?
C51 H51B 0.9600 . ?
C51 H51C 0.9600 . ?
C52 H52A 0.9600 . ?
C52 H52B 0.9600 . ?
C52 H52C 0.9600 . ?
C53 H53A 0.9600 . ?
C53 H53B 0.9600 . ?
C53 H53C 0.9600 . ?
N1 Sn1 2.203(3) . ?
N2 O5 1.221(4) . ?
N2 O4 1.234(4) . ?
N3 Sn2 2.195(3) . ?
N4 O10 1.225(4) . ?
N4 O9 1.230(4) . ?
O1 Sn1 2.134(3) . ?
O2 Sn1 2.113(3) . ?
O3A H3A 0.8200 . ?
O3B H3B 0.8200 . ?
O6 Sn2 2.151(2) . ?
O7 Sn2 2.115(3) . ?
O8 H8 0.8200 . ?

loop_
_geom_torsion_atom_site_label_1
_geom_torsion_atom_site_label_2
_geom_torsion_atom_site_label_3
_geom_torsion_atom_site_label_4
_geom_torsion
_geom_torsion_site_symmetry_1
_geom_torsion_site_symmetry_2
_geom_torsion_site_symmetry_3
_geom_torsion_site_symmetry_4
_geom_torsion_publ_flag
O1 C1 C2 C3 179.9(4) . . . . ?
C6 C1 C2 C3 0.6(6) . . . . ?
C1 C2 C3 C4 -1.0(7) . . . . ?
C2 C3 C4 C5 0.7(6) . . . . ?
C2 C3 C4 N2 -178.0(4) . . . . ?
C3 C4 C5 C6 0.1(6) . . . . ?
N2 C4 C5 C6 178.8(3) . . . . ?
C4 C5 C6 C1 -0.5(5) . . . . ?
C4 C5 C6 N1 -178.3(3) . . . . ?
O1 C1 C6 C5 -179.1(3) . . . . ?
C2 C1 C6 C5 0.1(6) . . . . ?
O1 C1 C6 N1 -1.1(5) . . . . ?
C2 C1 C6 N1 178.2(3) . . . . ?
N1 C7 C8 C13 -9.5(6) . . . . ?
N1 C7 C8 C9 174.6(3) . . . . ?
C13 C8 C9 C10 0.1(6) . . . . ?
C7 C8 C9 C10 176.1(4) . . . . ?
C8 C9 C10 C11 -2.5(6) . . . . ?
C8 C9 C10 C15 179.7(4) . . . . ?
C9 C10 C11 C12 1.9(7) . . . . ?
C15 C10 C11 C12 179.8(4) . . . . ?
C10 C11 C12 C13 1.2(7) . . . . ?
C10 C11 C12 C14 -177.7(5) . . . . ?
C9 C8 C13 O2 179.1(4) . . . . ?
C7 C8 C13 O2 3.4(6) . . . . ?
C9 C8 C13 C12 3.0(6) . . . . ?
C7 C8 C13 C12 -172.7(4) . . . . ?
C11 C12 C13 O2 -179.9(4) . . . . ?
C14 C12 C13 O2 -0.9(7) . . . . ?
C11 C12 C13 C8 -3.6(7) . . . . ?
C14 C12 C13 C8 175.3(5) . . . . ?
C11 C12 C14 O3B -20.9(13) . . . . ?
C13 C12 C14 O3B 160.2(10) . . . . ?
C11 C12 C14 O3A -123.6(7) . . . . ?
C13 C12 C14 O3A 57.5(8) . . . . ?
C9 C10 C15 C17 104.7(6) . . . . ?
C11 C10 C15 C17 -73.1(6) . . . . ?
C9 C10 C15 C16 -18.4(6) . . . . ?
C11 C10 C15 C16 163.8(5) . . . . ?
C9 C10 C15 C18 -135.4(5) . . . . ?
C11 C10 C15 C18 46.8(6) . . . . ?
O6 C27 C28 C29 178.8(4) . . . . ?
C32 C27 C28 C29 -1.2(7) . . . . ?
C27 C28 C29 C30 -1.0(7) . . . . ?
C28 C29 C30 C31 1.4(7) . . . . ?
C28 C29 C30 N4 -174.2(4) . . . . ?
C29 C30 C31 C32 0.6(6) . . . . ?
N4 C30 C31 C32 176.2(3) . . . . ?
C30 C31 C32 C27 -3.0(5) . . . . ?
C30 C31 C32 N3 -179.7(3) . . . . ?
O6 C27 C32 C31 -176.7(4) . . . . ?
C28 C27 C32 C31 3.2(6) . . . . ?
O6 C27 C32 N3 0.3(5) . . . . ?
C28 C27 C32 N3 -179.7(4) . . . . ?
N3 C33 C34 C39 -12.0(6) . . . . ?
N3 C33 C34 C35 169.3(4) . . . . ?
C39 C34 C35 C36 0.9(6) . . . . ?
C33 C34 C35 C36 179.7(4) . . . . ?
C34 C35 C36 C37 -3.3(7) . . . . ?
C34 C35 C36 C41 179.6(4) . . . . ?
C35 C36 C37 C38 2.1(7) . . . . ?
C41 C36 C37 C38 179.1(5) . . . . ?
C36 C37 C38 C39 1.7(7) . . . . ?
C36 C37 C38 C40 -180.0(5) . . . . ?
C37 C38 C39 O7 177.4(4) . . . . ?
C40 C38 C39 O7 -1.0(6) . . . . ?
C37 C38 C39 C34 -4.1(6) . . . . ?
C40 C38 C39 C34 177.5(4) . . . . ?
C35 C34 C39 O7 -178.7(4) . . . . ?
C33 C34 C39 O7 2.6(6) . . . . ?
C35 C34 C39 C38 2.8(6) . . . . ?
C33 C34 C39 C38 -175.9(4) . . . . ?
C37 C38 C40 O8 0.0(8) . . . . ?
C39 C38 C40 O8 178.4(5) . . . . ?
C35 C36 C41 C44 -146.8(7) . . . . ?
C37 C36 C41 C44 36.3(9) . . . . ?
C35 C36 C41 C42 -21.3(8) . . . . ?
C37 C36 C41 C42 161.9(6) . . . . ?
C35 C36 C41 C43 94.8(7) . . . . ?
C37 C36 C41 C43 -82.1(7) . . . . ?
C8 C7 N1 C6 176.0(3) . . . . ?
C8 C7 N1 Sn1 -13.7(5) . . . . ?
C5 C6 N1 C7 -19.7(5) . . . . ?
C1 C6 N1 C7 162.3(3) . . . . ?
C5 C6 N1 Sn1 169.0(3) . . . . ?
C1 C6 N1 Sn1 -9.0(4) . . . . ?
C3 C4 N2 O5 176.3(4) . . . . ?
C5 C4 N2 O5 -2.5(5) . . . . ?
C3 C4 N2 O4 -4.5(5) . . . . ?
C5 C4 N2 O4 176.7(3) . . . . ?
C34 C33 N3 C32 178.3(3) . . . . ?
C34 C33 N3 Sn2 -15.3(5) . . . . ?
C31 C32 N3 C33 -29.6(5) . . . . ?
C27 C32 N3 C33 153.5(3) . . . . ?
C31 C32 N3 Sn2 162.5(3) . . . . ?
C27 C32 N3 Sn2 -14.4(4) . . . . ?
C31 C30 N4 O10 -9.2(6) . . . . ?
C29 C30 N4 O10 166.6(4) . . . . ?
C31 C30 N4 O9 171.7(4) . . . . ?
C29 C30 N4 O9 -12.6(6) . . . . ?
C2 C1 O1 Sn1 -168.0(3) . . . . ?
C6 C1 O1 Sn1 11.2(5) . . . . ?
C8 C13 O2 Sn1 27.7(6) . . . . ?
C12 C13 O2 Sn1 -156.2(3) . . . . ?
C28 C27 O6 Sn2 -165.4(3) . . . . ?
C32 C27 O6 Sn2 14.6(5) . . . . ?
C38 C39 O7 Sn2 -146.6(3) . . . . ?
C34 C39 O7 Sn2 35.0(5) . . . . ?
